data_1573089
loop_
_publ_author_name
'Lin, Jieli'
'Liu, Shihua'
'Zheng, Shunlin'
'Gr&#xfc;tzmacher, Hansj&#xf6;rg'
'Su, Cheng-Yong'
'Li, Zhongshu'

_publ_section_title
;
 Diphosphaenones: beyond the phosphorus analogue of enones.
;
_journal_issue 47
_journal_name_full 'Chemical science'
_journal_page_first 20030
_journal_page_last 20038
_journal_paper_doi 10.1039/d4sc06462c
_journal_volume 15
_journal_year 2024
_chemical_formula_moiety 'C63 H96 K N5 O P2 Si2, C6 H4 F'
_chemical_formula_sum 'C69 H100 F K N5 O P2 Si2'
_chemical_formula_weight 1191.75
_space_group_crystal_system triclinic
_space_group_IT_number 2
_space_group_name_Hall '-P 1'
_space_group_name_H-M_alt 'P -1'
_atom_sites_solution_hydrogens geom
_atom_sites_solution_primary dual
_audit_creation_date 2024-02-28
_audit_creation_method
;
Olex2 1.5
(compiled 2023.08.24 svn.re1ec1418 for OlexSys, GUI svn.r6817)
;
_audit_update_record
;
2024-03-27 deposited with the CCDC.	2024-11-10 downloaded from the CCDC.
;
_cell_angle_alpha 98.712(2)
_cell_angle_beta 103.862(2)
_cell_angle_gamma 98.212(2)
_cell_formula_units_Z 2
_cell_length_a 12.0896(6)
_cell_length_b 16.0159(8)
_cell_length_c 21.5597(11)
_cell_measurement_reflns_used 9806
_cell_measurement_temperature 150.00
_cell_measurement_theta_max 59.228
_cell_measurement_theta_min 2.797
_cell_volume 3935.8(3)
_computing_cell_refinement 'SAINT V8.38A (Bruker, 2018)'
_computing_data_reduction 'SAINT V8.38A (Bruker, 2018)'
_computing_molecular_graphics 'Olex2 1.5 (Dolomanov et al., 2009)'
_computing_publication_material 'Olex2 1.5 (Dolomanov et al., 2009)'
_computing_structure_refinement 'SHELXL 2014/7 (Sheldrick, 2015)'
_computing_structure_solution 'SHELXT 2014/4 (Sheldrick, 2014)'
_diffrn_ambient_temperature 150.00
_diffrn_measured_fraction_theta_full 0.993
_diffrn_measured_fraction_theta_max 0.986
_diffrn_measurement_device_type 'Bruker APEX-II CCD'
_diffrn_measurement_method '\f and \w scans'
_diffrn_radiation_type GaK\a
_diffrn_radiation_wavelength 1.34138
_diffrn_reflns_av_R_equivalents 0.0569
_diffrn_reflns_av_unetI/netI 0.0474
_diffrn_reflns_Laue_measured_fraction_full 0.993
_diffrn_reflns_Laue_measured_fraction_max 0.986
_diffrn_reflns_limit_h_max 15
_diffrn_reflns_limit_h_min -15
_diffrn_reflns_limit_k_max 20
_diffrn_reflns_limit_k_min -20
_diffrn_reflns_limit_l_max 27
_diffrn_reflns_limit_l_min -27
_diffrn_reflns_number 74751
_diffrn_reflns_point_group_measured_fraction_full 0.993
_diffrn_reflns_point_group_measured_fraction_max 0.986
_diffrn_reflns_theta_full 53.594
_diffrn_reflns_theta_max 59.441
_diffrn_reflns_theta_min 1.871
_diffrn_source_current 3.57
_diffrn_source_power 0.24947159999999996
_diffrn_source_voltage 69.88
_exptl_absorpt_coefficient_mu 1.038
_exptl_absorpt_correction_T_max 0.2081
_exptl_absorpt_correction_T_min 0.1096
_exptl_absorpt_correction_type multi-scan
_exptl_absorpt_process_details
;
SADABS-2016/2 (Bruker,2016/2) was used for absorption correction.
wR2(int) was 0.1621 before and 0.0666 after correction.
The Ratio of minimum to maximum transmission is 0.5267.
The \l/2 correction factor is Not present.
;
_exptl_crystal_colour orange
_exptl_crystal_colour_primary orange
_exptl_crystal_density_diffrn 1.006
_exptl_crystal_description block
_exptl_crystal_F_000 1286
_exptl_crystal_size_max 0.15
_exptl_crystal_size_mid 0.08
_exptl_crystal_size_min 0.04
_refine_diff_density_max 0.392
_refine_diff_density_min -0.422
_refine_diff_density_rms 0.048
_refine_ls_extinction_method none
_refine_ls_goodness_of_fit_ref 1.079
_refine_ls_hydrogen_treatment constr
_refine_ls_matrix_type full
_refine_ls_number_parameters 770
_refine_ls_number_reflns 17203
_refine_ls_number_restraints 42
_refine_ls_restrained_S_all 1.100
_refine_ls_R_factor_all 0.0636
_refine_ls_R_factor_gt 0.0459
_refine_ls_shift/su_max 0.003
_refine_ls_shift/su_mean 0.000
_refine_ls_structure_factor_coef Fsqd
_refine_ls_weighting_details 'w=1/[\s^2^(Fo^2^)+(0.0695P)^2^+0.5728P] where P=(Fo^2^+2Fc^2^)/3'
_refine_ls_weighting_scheme calc
_refine_ls_wR_factor_gt 0.1243
_refine_ls_wR_factor_ref 0.1360
_reflns_Friedel_coverage 0.000
_reflns_number_gt 13072
_reflns_number_total 17203
_reflns_threshold_expression 'I > 2\s(I)'
_cod_data_source_file d4sc06462c2.cif
_cod_data_source_block 10a
_cod_depositor_comments 'Adding full bibliography for 1573084--1573090.cif.'
_cod_database_code 1573089
_shelx_shelxl_version_number 2014/7
_shelx_space_group_comment
;
The symmetry employed for this shelxl refinement is uniquely defined
by the following loop, which should always be used as a source of
symmetry information in preference to the above space-group names.
They are only intended as comments.
;
_shelx_estimated_absorpt_t_max 0.960
_shelx_estimated_absorpt_t_min 0.860
_olex2_refinement_description
;
1. Rigid bond restraints
 Si2, C6, C7, C8
 with sigma for 1-2 distances of 0.005 and sigma for 1-3 distances of 0.005
2. Uiso/Uaniso restraints and constraints
Si2 \\sim C6 \\sim C7 \\sim C8: within 2A with sigma of 0.005 and sigma for
terminal atoms of 0.005 within 2A
Uanis(F1) \\sim Ueq, Uanis(F2) \\sim Ueq, Uanis(F3) \\sim Ueq: with sigma of
0.001 and sigma for terminal atoms of 0.002
3. Others
 Fixed Sof: H64(0.2) H69(0.4) H68(0.4) F1(0.4) F2(0.2) F3(0.4)
4.a Ternary CH refined with riding coordinates:
 C23(H23), C62(H62), C35(H35), C26(H26), C59(H59), C38(H38), C47(H47), C50(H50)
4.b Secondary CH2 refined with riding coordinates:
 C13(H13A,H13B), C14(H14A,H14B), C12(H12A,H12B), C15(H15A,H15B)
4.c Aromatic/amide H refined with riding coordinates:
 C4(H4), C2(H2), C32(H32), C55(H55), C30(H30), C54(H54), C31(H31), C56(H56),
 C20(H20), C19(H19), C18(H18), C44(H44), C65(H65), C42(H42), C43(H43), C64(H64),
  C66(H66), C69(H69), C67(H67), C68(H68)
4.d Idealised Me refined as rotating group:
 C63(H63A,H63B,H63C), C22(H22A,H22B,H22C), C24(H24A,H24B,H24C), C10(H10A,H10B,
 H10C), C11(H11A,H11B,H11C), C7(H7A,H7B,H7C), C6(H6A,H6B,H6C), C60(H60A,H60B,
 H60C), C34(H34A,H34B,H34C), C61(H61A,H61B,H61C), C36(H36A,H36B,H36C), C58(H58A,
 H58B,H58C), C48(H48A,H48B,H48C), C37(H37A,H37B,H37C), C39(H39A,H39B,H39C),
 C9(H9A,H9B,H9C), C8(H8A,H8B,H8C), C25(H25A,H25B,H25C), C27(H27A,H27B,H27C),
 C49(H49A,H49B,H49C), C46(H46A,H46B,H46C), C51(H51A,H51B,H51C)
;
_smtbx_masks_void_probe_radius 1.2
_smtbx_masks_void_truncation_radius 1.2
_olex2_submission_special_instructions 'No special instructions were received'

loop_
_space_group_symop_operation_xyz
'x, y, z'
'-x, -y, -z'

loop_
_atom_site_label
_atom_site_type_symbol
_atom_site_fract_x
_atom_site_fract_y
_atom_site_fract_z
_atom_site_U_iso_or_equiv
_atom_site_adp_type
_atom_site_occupancy
_atom_site_site_symmetry_order
_atom_site_calc_flag
_atom_site_refinement_flags_posn
_atom_site_refinement_flags_adp
_atom_site_refinement_flags_occupancy
_atom_site_disorder_assembly
_atom_site_disorder_group
K1 K 0.73878(3) 0.48040(3) 0.19950(2) 0.04479(11) Uani 1 1 d . . . . .
P1 P 0.54997(3) 0.32177(3) 0.19340(2) 0.03075(10) Uani 1 1 d . . . . .
P2 P 0.58159(4) 0.39267(3) 0.29319(2) 0.03326(10) Uani 1 1 d . . . . .
Si2 Si 0.37128(4) 0.30982(3) 0.07663(2) 0.03920(12) Uani 1 1 d . U . . .
Si1 Si 0.29749(4) 0.27614(4) 0.20201(2) 0.03965(12) Uani 1 1 d . . . . .
O1 O 0.56108(9) 0.52792(8) 0.22804(5) 0.0348(3) Uani 1 1 d . . . . .
N5 N 0.56823(11) 0.69771(9) 0.40382(6) 0.0332(3) Uani 1 1 d . . . . .
N2 N 0.74692(11) 0.19848(9) 0.16341(7) 0.0337(3) Uani 1 1 d . . . . .
N4 N 0.64602(11) 0.69994(9) 0.31948(7) 0.0324(3) Uani 1 1 d . . . . .
N1 N 0.39837(11) 0.29636(10) 0.15725(7) 0.0347(3) Uani 1 1 d . . . . .
N3 N 0.65894(13) 0.09005(10) 0.19860(8) 0.0414(4) Uani 1 1 d . . . . .
C3 C 0.59074(12) 0.64558(11) 0.35220(7) 0.0297(3) Uani 1 1 d . . . . .
C5 C 0.65867(13) 0.17518(11) 0.19284(8) 0.0323(3) Uani 1 1 d . . . . .
C1 C 0.56752(12) 0.50004(11) 0.28068(8) 0.0304(3) Uani 1 1 d . . . . .
C4 C 0.58295(14) 0.22102(11) 0.21191(8) 0.0340(4) Uani 1 1 d . . . . .
H4 H 0.5413 0.1964 0.2390 0.041 Uiso 1 1 calc R U . . .
C2 C 0.56401(13) 0.55820(11) 0.33951(8) 0.0319(3) Uani 1 1 d . . . . .
H2 H 0.5406 0.5320 0.3722 0.038 Uiso 1 1 calc R U . . .
C16 C 0.49204(14) 0.67004(11) 0.44171(8) 0.0352(4) Uani 1 1 d . . . . .
C13 C 0.58311(15) 0.78738(12) 0.39586(9) 0.0389(4) Uani 1 1 d . . . . .
H13A H 0.6175 0.8271 0.4383 0.047 Uiso 1 1 calc R U . . .
H13B H 0.5083 0.8022 0.3746 0.047 Uiso 1 1 calc R U . . .
C14 C 0.79023(15) 0.12154(12) 0.14007(9) 0.0401(4) Uani 1 1 d . . . . .
H14A H 0.8757 0.1340 0.1485 0.048 Uiso 1 1 calc R U . . .
H14B H 0.7551 0.1003 0.0928 0.048 Uiso 1 1 calc R U . . .
C28 C 0.73966(13) 0.67971(11) 0.29270(8) 0.0342(4) Uani 1 1 d . . . . .
C52 C 0.81939(13) 0.28068(11) 0.17472(8) 0.0338(4) Uani 1 1 d . . . . .
C32 C 0.82857(16) 0.67951(13) 0.20401(10) 0.0451(4) Uani 1 1 d . . . . .
H32 H 0.8266 0.6883 0.1612 0.054 Uiso 1 1 calc R U . . .
C53 C 0.83400(14) 0.31524(12) 0.12031(9) 0.0373(4) Uani 1 1 d . . . . .
C21 C 0.37228(15) 0.66752(12) 0.41952(9) 0.0393(4) Uani 1 1 d . . . . .
C23 C 0.31377(14) 0.67462(12) 0.35054(9) 0.0403(4) Uani 1 1 d . . . . .
H23 H 0.3754 0.6835 0.3272 0.048 Uiso 1 1 calc R U . . .
C33 C 0.73380(15) 0.69082(12) 0.22879(9) 0.0380(4) Uani 1 1 d . . . . .
C55 C 0.97662(15) 0.43327(13) 0.19189(10) 0.0461(4) Uani 1 1 d . . . . .
H55 H 1.0299 0.4854 0.1978 0.055 Uiso 1 1 calc R U . . .
C29 C 0.83921(14) 0.65922(12) 0.33180(9) 0.0389(4) Uani 1 1 d . . . . .
C30 C 0.92974(15) 0.64569(13) 0.30370(10) 0.0463(5) Uani 1 1 d . . . . .
H30 H 0.9962 0.6291 0.3287 0.056 Uiso 1 1 calc R U . . .
C54 C 0.91373(15) 0.39136(13) 0.13026(10) 0.0432(4) Uani 1 1 d . . . . .
H54 H 0.9248 0.4147 0.0938 0.052 Uiso 1 1 calc R U . . .
C40 C 0.57598(16) 0.04018(12) 0.22160(9) 0.0409(4) Uani 1 1 d . . . . .
C17 C 0.54181(16) 0.65220(13) 0.50294(8) 0.0425(4) Uani 1 1 d . . . . .
C31 C 0.92513(15) 0.65569(13) 0.24084(10) 0.0476(5) Uani 1 1 d . . . . .
H31 H 0.9879 0.6463 0.2229 0.057 Uiso 1 1 calc R U . . .
C12 C 0.66483(15) 0.79022(12) 0.35289(9) 0.0422(4) Uani 1 1 d . . . . .
H12A H 0.6452 0.8283 0.3213 0.051 Uiso 1 1 calc R U . . .
H12B H 0.7463 0.8105 0.3791 0.051 Uiso 1 1 calc R U . . .
C56 C 0.96174(14) 0.39892(13) 0.24531(10) 0.0429(4) Uani 1 1 d . . . . .
H56 H 1.0049 0.4286 0.2877 0.051 Uiso 1 1 calc R U . . .
C63 C 0.85422(17) 0.23040(15) 0.01754(10) 0.0516(5) Uani 1 1 d . . . . .
H63A H 0.8115 0.1992 -0.0263 0.077 Uiso 1 1 calc R U . . .
H63B H 0.8898 0.1905 0.0428 0.077 Uiso 1 1 calc R U . . .
H63C H 0.9149 0.2761 0.0147 0.077 Uiso 1 1 calc R U . . .
C22 C 0.25117(16) 0.75169(13) 0.34824(10) 0.0485(5) Uani 1 1 d . . . . .
H22A H 0.1928 0.7462 0.3727 0.073 Uiso 1 1 calc R U . . .
H22B H 0.2132 0.7529 0.3029 0.073 Uiso 1 1 calc R U . . .
H22C H 0.3076 0.8051 0.3676 0.073 Uiso 1 1 calc R U . . .
C62 C 0.77028(15) 0.27009(13) 0.05133(9) 0.0423(4) Uani 1 1 d . . . . .
H62 H 0.7090 0.2224 0.0535 0.051 Uiso 1 1 calc R U . . .
C35 C 0.85720(15) 0.65757(14) 0.40386(9) 0.0457(5) Uani 1 1 d . . . . .
H35 H 0.7862 0.6713 0.4162 0.055 Uiso 1 1 calc R U . . .
C24 C 0.23096(16) 0.59100(13) 0.31534(11) 0.0509(5) Uani 1 1 d . . . . .
H24A H 0.2740 0.5436 0.3149 0.076 Uiso 1 1 calc R U . . .
H24B H 0.1948 0.5958 0.2705 0.076 Uiso 1 1 calc R U . . .
H24C H 0.1707 0.5798 0.3380 0.076 Uiso 1 1 calc R U . . .
C26 C 0.67017(17) 0.64829(15) 0.52381(9) 0.0520(5) Uani 1 1 d . . . . .
H26 H 0.6928 0.6251 0.4839 0.062 Uiso 1 1 calc R U . . .
C57 C 0.88541(14) 0.32225(12) 0.23861(8) 0.0377(4) Uani 1 1 d . . . . .
C15 C 0.75319(15) 0.05647(13) 0.17904(9) 0.0423(4) Uani 1 1 d . . . . .
H15A H 0.7262 -0.0019 0.1519 0.051 Uiso 1 1 calc R U . . .
H15B H 0.8170 0.0551 0.2173 0.051 Uiso 1 1 calc R U . . .
C59 C 0.88604(15) 0.28055(13) 0.29716(8) 0.0414(4) Uani 1 1 d . . . . .
H59 H 0.8094 0.2414 0.2882 0.050 Uiso 1 1 calc R U . . .
C10 C 0.26354(17) 0.37881(14) 0.23905(10) 0.0502(5) Uani 1 1 d . . . . .
H10A H 0.3344 0.4146 0.2690 0.075 Uiso 1 1 calc R U . . .
H10B H 0.2057 0.3665 0.2631 0.075 Uiso 1 1 calc R U . . .
H10C H 0.2326 0.4094 0.2046 0.075 Uiso 1 1 calc R U . . .
C45 C 0.46989(17) -0.00192(12) 0.17754(10) 0.0449(4) Uani 1 1 d . . . . .
C11 C 0.34351(17) 0.21327(14) 0.26688(10) 0.0483(5) Uani 1 1 d . . . . .
H11A H 0.3536 0.1567 0.2469 0.072 Uiso 1 1 calc R U . . .
H11B H 0.2840 0.2060 0.2905 0.072 Uiso 1 1 calc R U . . .
H11C H 0.4170 0.2441 0.2972 0.072 Uiso 1 1 calc R U . . .
C41 C 0.60201(19) 0.03396(13) 0.28789(10) 0.0491(5) Uani 1 1 d . . . . .
C38 C 0.62864(16) 0.71642(13) 0.18697(9) 0.0458(5) Uani 1 1 d . . . . .
H38 H 0.5657 0.7110 0.2097 0.055 Uiso 1 1 calc R U . . .
C20 C 0.30554(17) 0.65377(14) 0.46294(10) 0.0503(5) Uani 1 1 d . . . . .
H20 H 0.2246 0.6535 0.4498 0.060 Uiso 1 1 calc R U . . .
C7 C 0.42530(19) 0.22552(14) 0.02871(9) 0.0509(5) Uani 1 1 d . U . . .
H7A H 0.5034 0.2213 0.0528 0.076 Uiso 1 1 calc R U . . .
H7B H 0.4277 0.2409 -0.0133 0.076 Uiso 1 1 calc R U . . .
H7C H 0.3732 0.1701 0.0214 0.076 Uiso 1 1 calc R U . . .
C6 C 0.44152(18) 0.41882(13) 0.07046(9) 0.0491(5) Uani 1 1 d . U . . .
H6A H 0.4433 0.4605 0.1091 0.074 Uiso 1 1 calc R U . . .
H6B H 0.3972 0.4356 0.0315 0.074 Uiso 1 1 calc R U . . .
H6C H 0.5209 0.4175 0.0675 0.074 Uiso 1 1 calc R U . . .
C60 C 0.98041(18) 0.22507(15) 0.30468(10) 0.0544(5) Uani 1 1 d . . . . .
H60A H 0.9680 0.1840 0.2639 0.082 Uiso 1 1 calc R U . . .
H60B H 0.9766 0.1937 0.3400 0.082 Uiso 1 1 calc R U . . .
H60C H 1.0568 0.2621 0.3149 0.082 Uiso 1 1 calc R U . . .
C19 C 0.3547(2) 0.64062(15) 0.52444(10) 0.0563(5) Uani 1 1 d . . . . .
H19 H 0.3080 0.6331 0.5536 0.068 Uiso 1 1 calc R U . . .
C34 C 0.96088(17) 0.72688(17) 0.44518(11) 0.0625(6) Uani 1 1 d . . . . .
H34A H 0.9688 0.7266 0.4915 0.094 Uiso 1 1 calc R U . . .
H34B H 0.9480 0.7834 0.4362 0.094 Uiso 1 1 calc R U . . .
H34C H 1.0318 0.7148 0.4342 0.094 Uiso 1 1 calc R U . . .
C61 C 0.71103(18) 0.33019(16) 0.01089(10) 0.0555(5) Uani 1 1 d . . . . .
H61A H 0.7700 0.3759 0.0062 0.083 Uiso 1 1 calc R U . . .
H61B H 0.6583 0.3558 0.0329 0.083 Uiso 1 1 calc R U . . .
H61C H 0.6670 0.2973 -0.0323 0.083 Uiso 1 1 calc R U . . .
C18 C 0.47090(19) 0.63834(15) 0.54382(10) 0.0522(5) Uani 1 1 d . . . . .
H18 H 0.5032 0.6271 0.5858 0.063 Uiso 1 1 calc R U . . .
C44 C 0.39170(19) -0.05196(14) 0.20084(12) 0.0561(5) Uani 1 1 d . . . . .
H44 H 0.3199 -0.0815 0.1718 0.067 Uiso 1 1 calc R U . . .
C65 C 0.3021(2) 0.69576(17) 0.18376(11) 0.0609(6) Uani 1 1 d . . . . .
H65 H 0.3648 0.7368 0.2126 0.073 Uiso 1 1 calc R U . . .
C42 C 0.5201(2) -0.01675(15) 0.30869(11) 0.0583(6) Uani 1 1 d . . . . .
H42 H 0.5358 -0.0219 0.3531 0.070 Uiso 1 1 calc R U . . .
C36 C 0.87292(19) 0.56908(16) 0.41892(11) 0.0602(6) Uani 1 1 d . . . . .
H36A H 0.9419 0.5539 0.4071 0.090 Uiso 1 1 calc R U . . .
H36B H 0.8045 0.5261 0.3938 0.090 Uiso 1 1 calc R U . . .
H36C H 0.8825 0.5705 0.4655 0.090 Uiso 1 1 calc R U . . .
C58 C 0.90300(18) 0.34387(15) 0.36048(10) 0.0550(5) Uani 1 1 d . . . . .
H58A H 0.9800 0.3804 0.3721 0.083 Uiso 1 1 calc R U . . .
H58B H 0.8963 0.3121 0.3953 0.083 Uiso 1 1 calc R U . . .
H58C H 0.8436 0.3798 0.3548 0.083 Uiso 1 1 calc R U . . .
C48 C 0.4618(2) -0.07075(16) 0.06337(11) 0.0625(6) Uani 1 1 d . . . . .
H48A H 0.4128 -0.1229 0.0673 0.094 Uiso 1 1 calc R U . . .
H48B H 0.5435 -0.0758 0.0772 0.094 Uiso 1 1 calc R U . . .
H48C H 0.4425 -0.0635 0.0179 0.094 Uiso 1 1 calc R U . . .
C37 C 0.58380(18) 0.65754(16) 0.12060(10) 0.0562(5) Uani 1 1 d . . . . .
H37A H 0.5128 0.6733 0.0964 0.084 Uiso 1 1 calc R U . . .
H37B H 0.5670 0.5978 0.1261 0.084 Uiso 1 1 calc R U . . .
H37C H 0.6427 0.6635 0.0964 0.084 Uiso 1 1 calc R U . . .
C47 C 0.44100(17) 0.00700(13) 0.10643(10) 0.0492(5) Uani 1 1 d . . . . .
H47 H 0.4945 0.0588 0.1029 0.059 Uiso 1 1 calc R U . . .
C39 C 0.6556(2) 0.81043(16) 0.17978(12) 0.0671(7) Uani 1 1 d . . . . .
H39A H 0.7136 0.8168 0.1551 0.101 Uiso 1 1 calc R U . . .
H39B H 0.6859 0.8474 0.2230 0.101 Uiso 1 1 calc R U . . .
H39C H 0.5845 0.8272 0.1566 0.101 Uiso 1 1 calc R U . . .
C50 C 0.7120(2) 0.08362(15) 0.33616(11) 0.0589(5) Uani 1 1 d . . . . .
H50 H 0.7641 0.1078 0.3110 0.071 Uiso 1 1 calc R U . . .
C43 C 0.4162(2) -0.05979(15) 0.26561(12) 0.0641(6) Uani 1 1 d . . . . .
H43 H 0.3616 -0.0947 0.2805 0.077 Uiso 1 1 calc R U . . .
C64 C 0.1993(2) 0.72073(17) 0.15913(12) 0.0635(6) Uani 1 1 d . . . . .
H64 H 0.1909 0.7785 0.1712 0.076 Uiso 0.2 1 calc R U P A 4
C9 C 0.15556(17) 0.21002(16) 0.15044(12) 0.0612(6) Uani 1 1 d . . . . .
H9A H 0.1102 0.2467 0.1265 0.092 Uiso 1 1 calc R U . . .
H9B H 0.1124 0.1849 0.1784 0.092 Uiso 1 1 calc R U . . .
H9C H 0.1698 0.1640 0.1195 0.092 Uiso 1 1 calc R U . . .
C8 C 0.21325(18) 0.30108(18) 0.03539(12) 0.0665(6) Uani 1 1 d . U . . .
H8A H 0.1733 0.2414 0.0287 0.100 Uiso 1 1 calc R U . . .
H8B H 0.2051 0.3187 -0.0068 0.100 Uiso 1 1 calc R U . . .
H8C H 0.1790 0.3385 0.0627 0.100 Uiso 1 1 calc R U . . .
C25 C 0.7439(2) 0.73835(18) 0.55195(12) 0.0715(7) Uani 1 1 d . . . . .
H25A H 0.7313 0.7744 0.5190 0.107 Uiso 1 1 calc R U . . .
H25B H 0.8260 0.7341 0.5647 0.107 Uiso 1 1 calc R U . . .
H25C H 0.7213 0.7641 0.5902 0.107 Uiso 1 1 calc R U . . .
C27 C 0.6973(2) 0.58786(18) 0.57192(11) 0.0698(7) Uani 1 1 d . . . . .
H27A H 0.6883 0.6136 0.6142 0.105 Uiso 1 1 calc R U . . .
H27B H 0.7772 0.5787 0.5770 0.105 Uiso 1 1 calc R U . . .
H27C H 0.6437 0.5326 0.5553 0.105 Uiso 1 1 calc R U . . .
C66 C 0.3159(2) 0.61213(18) 0.16735(13) 0.0675(7) Uani 1 1 d . . . . .
H66 H 0.3867 0.5948 0.1854 0.081 Uiso 1 1 calc R U . . .
C69 C 0.1106(2) 0.6634(2) 0.11783(13) 0.0738(8) Uani 1 1 d . . . . .
H69 H 0.0390 0.6805 0.1012 0.089 Uiso 0.4 1 calc R U P B 2
C49 C 0.6869(3) 0.15927(17) 0.37984(13) 0.0807(8) Uani 1 1 d . . . . .
H49A H 0.6285 0.1381 0.4012 0.121 Uiso 1 1 calc R U . . .
H49B H 0.6578 0.2001 0.3533 0.121 Uiso 1 1 calc R U . . .
H49C H 0.7584 0.1881 0.4129 0.121 Uiso 1 1 calc R U . . .
C67 C 0.2251(3) 0.55429(18) 0.12437(14) 0.0800(8) Uani 1 1 d . . . . .
H67 H 0.2327 0.4964 0.1116 0.096 Uiso 1 1 calc R U . . .
C46 C 0.3167(2) 0.02076(19) 0.08150(14) 0.0770(7) Uani 1 1 d . . . . .
H46A H 0.3030 0.0279 0.0361 0.115 Uiso 1 1 calc R U . . .
H46B H 0.3053 0.0724 0.1082 0.115 Uiso 1 1 calc R U . . .
H46C H 0.2623 -0.0292 0.0843 0.115 Uiso 1 1 calc R U . . .
C68 C 0.1225(3) 0.5811(2) 0.09981(13) 0.0830(9) Uani 1 1 d . . . . .
H68 H 0.0595 0.5414 0.0699 0.100 Uiso 0.4 1 calc R U P C 1
C51 C 0.7763(3) 0.02628(19) 0.37696(15) 0.0928(10) Uani 1 1 d . . . . .
H51A H 0.8474 0.0609 0.4073 0.139 Uiso 1 1 calc R U . . .
H51B H 0.7961 -0.0193 0.3482 0.139 Uiso 1 1 calc R U . . .
H51C H 0.7265 0.0005 0.4015 0.139 Uiso 1 1 calc R U . . .
F1 F 0.0292(3) 0.5355(3) 0.05399(19) 0.0867(11) Uani 0.4 1 d . U P D 2
F2 F 0.1684(7) 0.7872(6) 0.1653(4) 0.089(2) Uani 0.2 1 d . U P E 3
F3 F 0.0113(4) 0.6811(4) 0.0964(2) 0.1136(15) Uani 0.4 1 d . U P F 1

loop_
_atom_site_aniso_label
_atom_site_aniso_U_11
_atom_site_aniso_U_22
_atom_site_aniso_U_33
_atom_site_aniso_U_23
_atom_site_aniso_U_13
_atom_site_aniso_U_12
K1 0.03738(19) 0.0429(2) 0.0597(3) 0.01113(19) 0.02217(17) 0.00865(17)
P1 0.02939(19) 0.0340(2) 0.0306(2) 0.00705(17) 0.00975(15) 0.00776(17)
P2 0.0372(2) 0.0341(2) 0.0298(2) 0.00716(17) 0.00993(16) 0.00835(18)
Si2 0.0379(2) 0.0443(3) 0.0337(2) 0.0068(2) 0.00538(18) 0.0100(2)
Si1 0.0316(2) 0.0465(3) 0.0437(3) 0.0083(2) 0.01500(19) 0.0085(2)
O1 0.0378(6) 0.0379(7) 0.0315(6) 0.0098(5) 0.0107(5) 0.0102(5)
N5 0.0341(7) 0.0338(8) 0.0323(7) 0.0046(6) 0.0107(5) 0.0072(6)
N2 0.0326(7) 0.0338(8) 0.0372(7) 0.0064(6) 0.0134(5) 0.0075(6)
N4 0.0302(6) 0.0329(8) 0.0373(7) 0.0082(6) 0.0139(5) 0.0071(6)
N1 0.0283(6) 0.0404(9) 0.0353(7) 0.0057(6) 0.0087(5) 0.0074(6)
N3 0.0433(8) 0.0352(9) 0.0558(9) 0.0151(7) 0.0247(7) 0.0138(7)
C3 0.0251(7) 0.0358(9) 0.0287(8) 0.0066(7) 0.0073(6) 0.0070(6)
C5 0.0316(8) 0.0337(9) 0.0311(8) 0.0075(7) 0.0068(6) 0.0058(7)
C1 0.0250(7) 0.0354(9) 0.0319(8) 0.0068(7) 0.0095(6) 0.0054(6)
C4 0.0343(8) 0.0363(10) 0.0344(9) 0.0092(7) 0.0126(6) 0.0081(7)
C2 0.0305(7) 0.0372(10) 0.0301(8) 0.0085(7) 0.0109(6) 0.0065(7)
C16 0.0384(8) 0.0361(10) 0.0332(9) 0.0037(7) 0.0152(7) 0.0070(7)
C13 0.0394(9) 0.0350(10) 0.0427(10) 0.0046(8) 0.0144(7) 0.0055(7)
C14 0.0374(9) 0.0424(11) 0.0442(10) 0.0060(8) 0.0161(7) 0.0125(8)
C28 0.0294(7) 0.0343(9) 0.0416(9) 0.0084(7) 0.0143(7) 0.0056(7)
C52 0.0257(7) 0.0365(10) 0.0403(9) 0.0076(7) 0.0098(6) 0.0079(7)
C32 0.0467(10) 0.0453(12) 0.0516(11) 0.0134(9) 0.0269(8) 0.0080(9)
C53 0.0299(8) 0.0417(10) 0.0435(10) 0.0109(8) 0.0132(7) 0.0084(7)
C21 0.0408(9) 0.0394(10) 0.0412(10) 0.0057(8) 0.0168(7) 0.0115(8)
C23 0.0327(8) 0.0464(11) 0.0443(10) 0.0088(8) 0.0133(7) 0.0105(8)
C33 0.0378(8) 0.0366(10) 0.0446(10) 0.0119(8) 0.0181(7) 0.0071(7)
C55 0.0311(8) 0.0431(11) 0.0645(13) 0.0093(9) 0.0162(8) 0.0030(8)
C29 0.0299(8) 0.0416(11) 0.0435(10) 0.0063(8) 0.0090(7) 0.0048(7)
C30 0.0287(8) 0.0511(12) 0.0586(12) 0.0062(9) 0.0124(8) 0.0089(8)
C54 0.0378(9) 0.0469(12) 0.0511(11) 0.0155(9) 0.0194(8) 0.0093(8)
C40 0.0509(10) 0.0288(9) 0.0496(11) 0.0092(8) 0.0235(8) 0.0095(8)
C17 0.0494(10) 0.0448(11) 0.0335(9) 0.0045(8) 0.0130(7) 0.0095(9)
C31 0.0357(9) 0.0494(12) 0.0628(12) 0.0070(10) 0.0265(8) 0.0062(8)
C12 0.0410(9) 0.0345(10) 0.0535(11) 0.0059(8) 0.0194(8) 0.0057(8)
C56 0.0310(8) 0.0430(11) 0.0496(11) 0.0018(9) 0.0059(7) 0.0060(8)
C63 0.0488(10) 0.0661(15) 0.0431(11) 0.0103(10) 0.0183(8) 0.0107(10)
C22 0.0412(9) 0.0490(12) 0.0594(12) 0.0134(10) 0.0163(8) 0.0141(9)
C62 0.0361(9) 0.0537(12) 0.0391(10) 0.0144(9) 0.0121(7) 0.0058(8)
C35 0.0325(8) 0.0584(13) 0.0446(10) 0.0093(9) 0.0057(7) 0.0113(8)
C24 0.0390(9) 0.0473(12) 0.0619(13) 0.0035(10) 0.0096(8) 0.0076(9)
C26 0.0517(11) 0.0674(15) 0.0353(10) 0.0110(10) 0.0060(8) 0.0143(10)
C57 0.0290(8) 0.0420(11) 0.0413(9) 0.0066(8) 0.0066(6) 0.0098(7)
C15 0.0429(9) 0.0399(11) 0.0484(10) 0.0093(8) 0.0161(8) 0.0144(8)
C59 0.0340(8) 0.0484(12) 0.0372(9) 0.0089(8) 0.0017(7) 0.0061(8)
C10 0.0433(10) 0.0618(14) 0.0538(12) 0.0111(10) 0.0220(8) 0.0212(10)
C45 0.0517(10) 0.0331(10) 0.0552(11) 0.0098(9) 0.0229(9) 0.0091(8)
C11 0.0458(10) 0.0529(13) 0.0565(12) 0.0187(10) 0.0275(9) 0.0099(9)
C41 0.0673(12) 0.0371(11) 0.0488(11) 0.0093(9) 0.0254(9) 0.0110(9)
C38 0.0480(10) 0.0552(13) 0.0449(10) 0.0225(9) 0.0196(8) 0.0181(9)
C20 0.0489(10) 0.0554(13) 0.0576(12) 0.0137(10) 0.0295(9) 0.0164(9)
C7 0.0694(12) 0.0460(12) 0.0387(10) 0.0051(9) 0.0199(9) 0.0088(10)
C6 0.0592(11) 0.0494(12) 0.0402(10) 0.0115(9) 0.0112(8) 0.0159(9)
C60 0.0526(11) 0.0580(14) 0.0503(12) 0.0138(10) 0.0021(9) 0.0194(10)
C19 0.0708(14) 0.0597(14) 0.0524(12) 0.0130(10) 0.0387(11) 0.0169(11)
C34 0.0389(10) 0.0788(18) 0.0562(13) -0.0006(12) -0.0003(9) 0.0034(10)
C61 0.0471(11) 0.0735(16) 0.0519(12) 0.0275(11) 0.0128(9) 0.0151(10)
C18 0.0671(13) 0.0598(14) 0.0370(10) 0.0111(9) 0.0241(9) 0.0161(11)
C44 0.0565(12) 0.0443(12) 0.0696(15) 0.0113(11) 0.0258(10) 0.0002(10)
C65 0.0605(13) 0.0666(16) 0.0585(13) 0.0136(12) 0.0203(10) 0.0122(12)
C42 0.0834(16) 0.0471(13) 0.0524(13) 0.0119(10) 0.0334(11) 0.0101(12)
C36 0.0551(12) 0.0705(16) 0.0583(13) 0.0216(12) 0.0091(10) 0.0238(11)
C58 0.0535(11) 0.0659(15) 0.0419(11) 0.0058(10) 0.0055(9) 0.0161(11)
C48 0.0740(14) 0.0613(15) 0.0492(12) 0.0046(11) 0.0109(10) 0.0190(12)
C37 0.0546(11) 0.0719(16) 0.0468(12) 0.0240(11) 0.0132(9) 0.0145(11)
C47 0.0519(11) 0.0400(11) 0.0538(12) 0.0095(9) 0.0123(9) 0.0045(9)
C39 0.0918(17) 0.0579(15) 0.0679(15) 0.0296(12) 0.0304(13) 0.0325(13)
C50 0.0791(15) 0.0450(13) 0.0485(12) 0.0093(10) 0.0142(11) 0.0032(11)
C43 0.0799(16) 0.0497(14) 0.0774(16) 0.0205(12) 0.0473(13) 0.0056(12)
C64 0.0657(14) 0.0708(17) 0.0700(15) 0.0279(13) 0.0333(12) 0.0236(13)
C9 0.0389(10) 0.0739(17) 0.0664(14) 0.0073(12) 0.0156(9) 0.0006(10)
C8 0.0499(11) 0.0834(17) 0.0564(13) 0.0170(12) -0.0051(9) 0.0094(11)
C25 0.0643(14) 0.084(2) 0.0526(14) 0.0124(13) -0.0016(11) -0.0008(13)
C27 0.0742(15) 0.0856(19) 0.0531(13) 0.0265(13) 0.0085(11) 0.0267(14)
C66 0.0779(16) 0.0755(18) 0.0693(16) 0.0303(14) 0.0383(13) 0.0302(15)
C69 0.0533(13) 0.114(3) 0.0656(16) 0.0417(17) 0.0242(12) 0.0135(15)
C49 0.124(2) 0.0563(17) 0.0559(15) 0.0007(12) 0.0236(15) 0.0074(16)
C67 0.128(3) 0.0506(16) 0.0772(18) 0.0154(14) 0.0613(19) 0.0060(16)
C46 0.0720(16) 0.0784(19) 0.0866(19) 0.0269(15) 0.0168(13) 0.0297(14)
C68 0.0789(18) 0.106(3) 0.0515(15) 0.0136(15) 0.0214(13) -0.0290(18)
C51 0.105(2) 0.0603(18) 0.091(2) 0.0224(16) -0.0131(17) 0.0028(16)
F1 0.0873(17) 0.0821(18) 0.0771(17) 0.0182(15) 0.0162(14) -0.0219(14)
F2 0.090(3) 0.088(3) 0.093(3) 0.0181(19) 0.0265(19) 0.0207(19)
F3 0.106(2) 0.128(2) 0.110(2) 0.0361(17) 0.0280(16) 0.0204(17)

loop_
_atom_type_symbol
_atom_type_description
_atom_type_scat_dispersion_real
_atom_type_scat_dispersion_imag
_atom_type_scat_source
C C 0.0137 0.0067 'International Tables Vol C Tables 4.2.6.8 and 6.1.1.4'
H H 0.0000 0.0000 'International Tables Vol C Tables 4.2.6.8 and 6.1.1.4'
F F 0.0583 0.0400 'International Tables Vol C Tables 4.2.6.8 and 6.1.1.4'
K K 0.3778 0.8310 'International Tables Vol C Tables 4.2.6.8 and 6.1.1.4'
N N 0.0241 0.0134 'International Tables Vol C Tables 4.2.6.8 and 6.1.1.4'
O O 0.0389 0.0241 'International Tables Vol C Tables 4.2.6.8 and 6.1.1.4'
P P 0.2543 0.3332 'International Tables Vol C Tables 4.2.6.8 and 6.1.1.4'
Si Si 0.2153 0.2529 'International Tables Vol C Tables 4.2.6.8 and 6.1.1.4'

loop_
_geom_angle_atom_site_label_1
_geom_angle_atom_site_label_2
_geom_angle_atom_site_label_3
_geom_angle
_geom_angle_site_symmetry_1
_geom_angle_site_symmetry_3
_geom_angle_publ_flag
P1 K1 P2 38.916(12) . . ?
P1 K1 C32 153.78(3) . . ?
P1 K1 C33 130.38(3) . . ?
P1 K1 C30 142.60(4) . . ?
P1 K1 C54 101.74(4) . . ?
P1 K1 C31 165.98(4) . . ?
P1 K1 C56 98.32(4) . . ?
P1 K1 C57 74.19(3) . . ?
O1 K1 P1 68.89(3) . . ?
O1 K1 P2 52.91(3) . . ?
O1 K1 C1 24.40(4) . . ?
O1 K1 C32 85.81(4) . . ?
O1 K1 C33 61.57(4) . . ?
O1 K1 C55 169.51(5) . . ?
O1 K1 C30 94.60(4) . . ?
O1 K1 C54 165.12(5) . . ?
O1 K1 C31 102.56(4) . . ?
O1 K1 C56 146.37(5) . . ?
O1 K1 C57 132.72(4) . . ?
C1 K1 P1 60.86(3) . . ?
C1 K1 P2 31.90(3) . . ?
C1 K1 C32 98.52(5) . . ?
C1 K1 C33 74.55(4) . . ?
C1 K1 C55 146.95(5) . . ?
C1 K1 C30 89.99(5) . . ?
C1 K1 C54 158.55(5) . . ?
C1 K1 C31 106.67(5) . . ?
C1 K1 C56 122.07(5) . . ?
C1 K1 C57 109.98(4) . . ?
C32 K1 P2 127.97(4) . . ?
C32 K1 C33 24.54(4) . . ?
C32 K1 C30 42.51(5) . . ?
C32 K1 C54 101.48(5) . . ?
C32 K1 C31 24.99(5) . . ?
C32 K1 C57 131.06(5) . . ?
C33 K1 P2 105.38(3) . . ?
C33 K1 C30 48.99(4) . . ?
C33 K1 C57 146.29(4) . . ?
C55 K1 P1 113.66(4) . . ?
C55 K1 P2 122.12(4) . . ?
C55 K1 C32 92.47(5) . . ?
C55 K1 C33 115.58(5) . . ?
C55 K1 C30 77.33(5) . . ?
C55 K1 C54 24.95(5) . . ?
C55 K1 C31 72.75(5) . . ?
C55 K1 C56 25.49(5) . . ?
C55 K1 C57 43.66(5) . . ?
C30 K1 P2 104.19(4) . . ?
C30 K1 C57 97.30(5) . . ?
C54 K1 P2 126.65(4) . . ?
C54 K1 C33 125.93(5) . . ?
C54 K1 C30 99.53(5) . . ?
C54 K1 C57 50.01(5) . . ?
C31 K1 P2 127.07(4) . . ?
C31 K1 C33 43.37(4) . . ?
C31 K1 C30 24.03(5) . . ?
C31 K1 C54 88.76(5) . . ?
C31 K1 C57 106.69(5) . . ?
C56 K1 P2 97.19(4) . . ?
C56 K1 C32 106.86(5) . . ?
C56 K1 C33 124.55(5) . . ?
C56 K1 C30 76.75(5) . . ?
C56 K1 C54 43.75(5) . . ?
C56 K1 C31 82.77(5) . . ?
C56 K1 C57 24.22(5) . . ?
C57 K1 P2 79.81(3) . . ?
P2 P1 K1 77.428(19) . . ?
N1 P1 K1 132.32(5) . . ?
N1 P1 P2 108.58(5) . . ?
N1 P1 C4 102.72(7) . . ?
C4 P1 K1 123.60(5) . . ?
C4 P1 P2 98.51(6) . . ?
P1 P2 K1 63.657(17) . . ?
C1 P2 K1 62.61(5) . . ?
C1 P2 P1 102.24(5) . . ?
N1 Si2 C7 109.38(8) . . ?
N1 Si2 C6 111.49(8) . . ?
N1 Si2 C8 113.77(9) . . ?
C7 Si2 C6 109.96(9) . . ?
C7 Si2 C8 107.16(11) . . ?
C6 Si2 C8 104.90(10) . . ?
N1 Si1 C10 110.35(9) . . ?
N1 Si1 C11 114.22(7) . . ?
N1 Si1 C9 112.77(9) . . ?
C10 Si1 C11 109.35(9) . . ?
C10 Si1 C9 105.98(10) . . ?
C11 Si1 C9 103.68(11) . . ?
C1 O1 K1 99.38(8) . . ?
C3 N5 C16 125.17(14) . . ?
C3 N5 C13 110.53(13) . . ?
C16 N5 C13 118.53(13) . . ?
C5 N2 C14 109.73(14) . . ?
C5 N2 C52 127.21(14) . . ?
C52 N2 C14 118.76(13) . . ?
C3 N4 C28 123.02(13) . . ?
C3 N4 C12 110.45(13) . . ?
C28 N4 C12 113.63(13) . . ?
Si2 N1 P1 108.87(8) . . ?
Si2 N1 Si1 127.88(8) . . ?
Si1 N1 P1 122.69(8) . . ?
C5 N3 C40 123.87(13) . . ?
C5 N3 C15 113.30(14) . . ?
C40 N3 C15 122.83(14) . . ?
N5 C3 N4 106.99(14) . . ?
C2 C3 N5 124.12(15) . . ?
C2 C3 N4 128.88(14) . . ?
N3 C5 N2 106.30(13) . . ?
C4 C5 N2 130.27(16) . . ?
C4 C5 N3 123.42(15) . . ?
P2 C1 K1 85.48(5) . . ?
O1 C1 K1 56.22(7) . . ?
O1 C1 P2 126.97(12) . . ?
O1 C1 C2 119.55(14) . . ?
C2 C1 K1 136.22(11) . . ?
C2 C1 P2 113.48(11) . . ?
P1 C4 H4 115.4 . . ?
C5 C4 P1 129.19(13) . . ?
C5 C4 H4 115.4 . . ?
C3 C2 C1 126.90(15) . . ?
C3 C2 H2 116.5 . . ?
C1 C2 H2 116.5 . . ?
C21 C16 N5 120.17(15) . . ?
C17 C16 N5 118.06(15) . . ?
C17 C16 C21 121.60(16) . . ?
N5 C13 H13A 111.2 . . ?
N5 C13 H13B 111.2 . . ?
N5 C13 C12 102.60(13) . . ?
H13A C13 H13B 109.2 . . ?
C12 C13 H13A 111.2 . . ?
C12 C13 H13B 111.2 . . ?
N2 C14 H14A 110.9 . . ?
N2 C14 H14B 110.9 . . ?
N2 C14 C15 104.08(13) . . ?
H14A C14 H14B 109.0 . . ?
C15 C14 H14A 110.9 . . ?
C15 C14 H14B 110.9 . . ?
N4 C28 K1 124.53(10) . . ?
C33 C28 K1 71.97(10) . . ?
C33 C28 N4 117.60(14) . . ?
C33 C28 C29 121.11(14) . . ?
C29 C28 K1 80.91(10) . . ?
C29 C28 N4 120.89(15) . . ?
N2 C52 K1 127.13(9) . . ?
C53 C52 K1 75.87(10) . . ?
C53 C52 N2 118.07(15) . . ?
C53 C52 C57 120.56(16) . . ?
C57 C52 K1 74.59(9) . . ?
C57 C52 N2 120.99(15) . . ?
K1 C32 H32 109.4 . . ?
C33 C32 K1 83.67(11) . . ?
C33 C32 H32 119.5 . . ?
C31 C32 K1 77.52(12) . . ?
C31 C32 H32 119.5 . . ?
C31 C32 C33 121.05(18) . . ?
C52 C53 K1 80.59(10) . . ?
C52 C53 C62 122.01(16) . . ?
C54 C53 K1 70.64(10) . . ?
C54 C53 C52 118.81(17) . . ?
C54 C53 C62 119.11(16) . . ?
C62 C53 K1 121.50(10) . . ?
C16 C21 C23 122.80(15) . . ?
C20 C21 C16 117.35(17) . . ?
C20 C21 C23 119.77(16) . . ?
C21 C23 H23 107.7 . . ?
C21 C23 C22 112.38(15) . . ?
C21 C23 C24 110.07(16) . . ?
C22 C23 H23 107.7 . . ?
C24 C23 H23 107.7 . . ?
C24 C23 C22 111.12(15) . . ?
C28 C33 K1 84.53(10) . . ?
C28 C33 C38 121.61(14) . . ?
C32 C33 K1 71.79(11) . . ?
C32 C33 C28 118.57(16) . . ?
C32 C33 C38 119.81(16) . . ?
C38 C33 K1 114.46(12) . . ?
K1 C55 H55 107.7 . . ?
C54 C55 K1 82.61(10) . . ?
C54 C55 H55 120.2 . . ?
C54 C55 C56 119.58(19) . . ?
C56 C55 K1 79.76(10) . . ?
C56 C55 H55 120.2 . . ?
C28 C29 C35 123.59(15) . . ?
C30 C29 C28 117.79(16) . . ?
C30 C29 C35 118.46(15) . . ?
K1 C30 H30 113.8 . . ?
C29 C30 K1 86.20(11) . . ?
C29 C30 H30 119.1 . . ?
C31 C30 K1 70.98(12) . . ?
C31 C30 C29 121.82(16) . . ?
C31 C30 H30 119.1 . . ?
K1 C54 H54 113.0 . . ?
C53 C54 K1 85.35(10) . . ?
C53 C54 H54 119.3 . . ?
C55 C54 K1 72.44(10) . . ?
C55 C54 C53 121.32(18) . . ?
C55 C54 H54 119.3 . . ?
C45 C40 N3 119.07(17) . . ?
C45 C40 C41 121.62(18) . . ?
C41 C40 N3 119.31(18) . . ?
C16 C17 C26 120.71(16) . . ?
C18 C17 C16 118.23(17) . . ?
C18 C17 C26 121.05(17) . . ?
K1 C31 H31 107.6 . . ?
C32 C31 K1 77.50(12) . . ?
C32 C31 H31 120.2 . . ?
C30 C31 K1 84.98(12) . . ?
C30 C31 C32 119.55(16) . . ?
C30 C31 H31 120.2 . . ?
N4 C12 C13 103.11(14) . . ?
N4 C12 H12A 111.1 . . ?
N4 C12 H12B 111.1 . . ?
C13 C12 H12A 111.1 . . ?
C13 C12 H12B 111.1 . . ?
H12A C12 H12B 109.1 . . ?
K1 C56 H56 109.4 . . ?
C55 C56 K1 74.75(10) . . ?
C55 C56 H56 119.0 . . ?
C55 C56 C57 121.93(18) . . ?
C57 C56 K1 86.62(9) . . ?
C57 C56 H56 119.0 . . ?
H63A C63 H63B 109.5 . . ?
H63A C63 H63C 109.5 . . ?
H63B C63 H63C 109.5 . . ?
C62 C63 H63A 109.5 . . ?
C62 C63 H63B 109.5 . . ?
C62 C63 H63C 109.5 . . ?
C23 C22 H22A 109.5 . . ?
C23 C22 H22B 109.5 . . ?
C23 C22 H22C 109.5 . . ?
H22A C22 H22B 109.5 . . ?
H22A C22 H22C 109.5 . . ?
H22B C22 H22C 109.5 . . ?
C53 C62 C63 110.11(14) . . ?
C53 C62 H62 108.1 . . ?
C53 C62 C61 112.52(17) . . ?
C63 C62 H62 108.1 . . ?
C61 C62 C63 109.81(16) . . ?
C61 C62 H62 108.1 . . ?
C29 C35 H35 107.8 . . ?
C29 C35 C34 110.70(18) . . ?
C29 C35 C36 112.11(17) . . ?
C34 C35 H35 107.8 . . ?
C36 C35 H35 107.8 . . ?
C36 C35 C34 110.51(16) . . ?
C23 C24 H24A 109.5 . . ?
C23 C24 H24B 109.5 . . ?
C23 C24 H24C 109.5 . . ?
H24A C24 H24B 109.5 . . ?
H24A C24 H24C 109.5 . . ?
H24B C24 H24C 109.5 . . ?
C17 C26 H26 107.3 . . ?
C17 C26 C25 111.07(18) . . ?
C17 C26 C27 112.91(19) . . ?
C25 C26 H26 107.3 . . ?
C25 C26 C27 110.55(19) . . ?
C27 C26 H26 107.3 . . ?
C52 C57 K1 81.56(9) . . ?
C52 C57 C59 122.11(17) . . ?
C56 C57 K1 69.16(9) . . ?
C56 C57 C52 117.77(17) . . ?
C56 C57 C59 119.66(16) . . ?
C59 C57 K1 125.42(10) . . ?
N3 C15 C14 101.58(13) . . ?
N3 C15 H15A 111.5 . . ?
N3 C15 H15B 111.5 . . ?
C14 C15 H15A 111.5 . . ?
C14 C15 H15B 111.5 . . ?
H15A C15 H15B 109.3 . . ?
C57 C59 H59 107.7 . . ?
C57 C59 C60 109.00(15) . . ?
C57 C59 C58 114.21(17) . . ?
C60 C59 H59 107.7 . . ?
C58 C59 H59 107.7 . . ?
C58 C59 C60 110.17(15) . . ?
Si1 C10 H10A 109.5 . . ?
Si1 C10 H10B 109.5 . . ?
Si1 C10 H10C 109.5 . . ?
H10A C10 H10B 109.5 . . ?
H10A C10 H10C 109.5 . . ?
H10B C10 H10C 109.5 . . ?
C40 C45 C47 121.36(17) . . ?
C44 C45 C40 117.94(19) . . ?
C44 C45 C47 120.70(19) . . ?
Si1 C11 H11A 109.5 . . ?
Si1 C11 H11B 109.5 . . ?
Si1 C11 H11C 109.5 . . ?
H11A C11 H11B 109.5 . . ?
H11A C11 H11C 109.5 . . ?
H11B C11 H11C 109.5 . . ?
C40 C41 C50 121.81(19) . . ?
C42 C41 C40 118.0(2) . . ?
C42 C41 C50 120.12(19) . . ?
C33 C38 H38 107.7 . . ?
C33 C38 C39 111.01(18) . . ?
C37 C38 C33 111.90(16) . . ?
C37 C38 H38 107.7 . . ?
C37 C38 C39 110.59(17) . . ?
C39 C38 H38 107.7 . . ?
C21 C20 H20 119.3 . . ?
C19 C20 C21 121.31(18) . . ?
C19 C20 H20 119.3 . . ?
Si2 C7 H7A 109.5 . . ?
Si2 C7 H7B 109.5 . . ?
Si2 C7 H7C 109.5 . . ?
H7A C7 H7B 109.5 . . ?
H7A C7 H7C 109.5 . . ?
H7B C7 H7C 109.5 . . ?
Si2 C6 H6A 109.5 . . ?
Si2 C6 H6B 109.5 . . ?
Si2 C6 H6C 109.5 . . ?
H6A C6 H6B 109.5 . . ?
H6A C6 H6C 109.5 . . ?
H6B C6 H6C 109.5 . . ?
C59 C60 H60A 109.5 . . ?
C59 C60 H60B 109.5 . . ?
C59 C60 H60C 109.5 . . ?
H60A C60 H60B 109.5 . . ?
H60A C60 H60C 109.5 . . ?
H60B C60 H60C 109.5 . . ?
C20 C19 H19 119.8 . . ?
C18 C19 C20 120.36(18) . . ?
C18 C19 H19 119.8 . . ?
C35 C34 H34A 109.5 . . ?
C35 C34 H34B 109.5 . . ?
C35 C34 H34C 109.5 . . ?
H34A C34 H34B 109.5 . . ?
H34A C34 H34C 109.5 . . ?
H34B C34 H34C 109.5 . . ?
C62 C61 H61A 109.5 . . ?
C62 C61 H61B 109.5 . . ?
C62 C61 H61C 109.5 . . ?
H61A C61 H61B 109.5 . . ?
H61A C61 H61C 109.5 . . ?
H61B C61 H61C 109.5 . . ?
C17 C18 H18 119.5 . . ?
C19 C18 C17 120.91(18) . . ?
C19 C18 H18 119.5 . . ?
C45 C44 H44 119.3 . . ?
C43 C44 C45 121.3(2) . . ?
C43 C44 H44 119.3 . . ?
C64 C65 H65 119.5 . . ?
C64 C65 C66 121.1(3) . . ?
C66 C65 H65 119.5 . . ?
C41 C42 H42 119.5 . . ?
C43 C42 C41 121.0(2) . . ?
C43 C42 H42 119.5 . . ?
C35 C36 H36A 109.5 . . ?
C35 C36 H36B 109.5 . . ?
C35 C36 H36C 109.5 . . ?
H36A C36 H36B 109.5 . . ?
H36A C36 H36C 109.5 . . ?
H36B C36 H36C 109.5 . . ?
C59 C58 H58A 109.5 . . ?
C59 C58 H58B 109.5 . . ?
C59 C58 H58C 109.5 . . ?
H58A C58 H58B 109.5 . . ?
H58A C58 H58C 109.5 . . ?
H58B C58 H58C 109.5 . . ?
H48A C48 H48B 109.5 . . ?
H48A C48 H48C 109.5 . . ?
H48B C48 H48C 109.5 . . ?
C47 C48 H48A 109.5 . . ?
C47 C48 H48B 109.5 . . ?
C47 C48 H48C 109.5 . . ?
C38 C37 H37A 109.5 . . ?
C38 C37 H37B 109.5 . . ?
C38 C37 H37C 109.5 . . ?
H37A C37 H37B 109.5 . . ?
H37A C37 H37C 109.5 . . ?
H37B C37 H37C 109.5 . . ?
C45 C47 C48 111.10(17) . . ?
C45 C47 H47 107.7 . . ?
C45 C47 C46 112.43(18) . . ?
C48 C47 H47 107.7 . . ?
C48 C47 C46 110.08(19) . . ?
C46 C47 H47 107.7 . . ?
C38 C39 H39A 109.5 . . ?
C38 C39 H39B 109.5 . . ?
C38 C39 H39C 109.5 . . ?
H39A C39 H39B 109.5 . . ?
H39A C39 H39C 109.5 . . ?
H39B C39 H39C 109.5 . . ?
C41 C50 H50 107.6 . . ?
C41 C50 C49 110.7(2) . . ?
C41 C50 C51 112.2(2) . . ?
C49 C50 H50 107.6 . . ?
C51 C50 H50 107.6 . . ?
C51 C50 C49 110.9(2) . . ?
C44 C43 H43 120.0 . . ?
C42 C43 C44 120.1(2) . . ?
C42 C43 H43 120.0 . . ?
C65 C64 H64 120.1 . . ?
C69 C64 C65 119.9(3) . . ?
C69 C64 H64 120.1 . . ?
F2 C64 C65 133.0(5) . . ?
F2 C64 C69 107.1(5) . . ?
Si1 C9 H9A 109.5 . . ?
Si1 C9 H9B 109.5 . . ?
Si1 C9 H9C 109.5 . . ?
H9A C9 H9B 109.5 . . ?
H9A C9 H9C 109.5 . . ?
H9B C9 H9C 109.5 . . ?
Si2 C8 H8A 109.5 . . ?
Si2 C8 H8B 109.5 . . ?
Si2 C8 H8C 109.5 . . ?
H8A C8 H8B 109.5 . . ?
H8A C8 H8C 109.5 . . ?
H8B C8 H8C 109.5 . . ?
C26 C25 H25A 109.5 . . ?
C26 C25 H25B 109.5 . . ?
C26 C25 H25C 109.5 . . ?
H25A C25 H25B 109.5 . . ?
H25A C25 H25C 109.5 . . ?
H25B C25 H25C 109.5 . . ?
C26 C27 H27A 109.5 . . ?
C26 C27 H27B 109.5 . . ?
C26 C27 H27C 109.5 . . ?
H27A C27 H27B 109.5 . . ?
H27A C27 H27C 109.5 . . ?
H27B C27 H27C 109.5 . . ?
C65 C66 H66 120.7 . . ?
C67 C66 C65 118.6(2) . . ?
C67 C66 H66 120.7 . . ?
C64 C69 H69 119.8 . . ?
C64 C69 C68 120.3(2) . . ?
C68 C69 H69 119.8 . . ?
F3 C69 C64 122.9(4) . . ?
F3 C69 C68 116.7(4) . . ?
C50 C49 H49A 109.5 . . ?
C50 C49 H49B 109.5 . . ?
C50 C49 H49C 109.5 . . ?
H49A C49 H49B 109.5 . . ?
H49A C49 H49C 109.5 . . ?
H49B C49 H49C 109.5 . . ?
C66 C67 H67 120.4 . . ?
C66 C67 C68 119.3(3) . . ?
C68 C67 H67 120.4 . . ?
C47 C46 H46A 109.5 . . ?
C47 C46 H46B 109.5 . . ?
C47 C46 H46C 109.5 . . ?
H46A C46 H46B 109.5 . . ?
H46A C46 H46C 109.5 . . ?
H46B C46 H46C 109.5 . . ?
C69 C68 C67 120.8(3) . . ?
C69 C68 H68 119.6 . . ?
C67 C68 H68 119.6 . . ?
F1 C68 C69 111.9(4) . . ?
F1 C68 C67 127.1(4) . . ?
C50 C51 H51A 109.5 . . ?
C50 C51 H51B 109.5 . . ?
C50 C51 H51C 109.5 . . ?
H51A C51 H51B 109.5 . . ?
H51A C51 H51C 109.5 . . ?
H51B C51 H51C 109.5 . . ?

loop_
_geom_bond_atom_site_label_1
_geom_bond_atom_site_label_2
_geom_bond_distance
_geom_bond_site_symmetry_2
_geom_bond_publ_flag
K1 P1 3.1275(6) . ?
K1 P2 3.4062(6) . ?
K1 O1 2.5557(11) . ?
K1 C1 3.0339(15) . ?
K1 C32 3.197(2) . ?
K1 C33 3.3453(18) . ?
K1 C55 3.1102(17) . ?
K1 C30 3.369(2) . ?
K1 C54 3.2351(18) . ?
K1 C31 3.198(2) . ?
K1 C56 3.1724(17) . ?
K1 C57 3.3886(17) . ?
P1 P2 2.1923(6) . ?
P1 N1 1.7716(13) . ?
P1 C4 1.7957(17) . ?
P2 C1 1.8058(17) . ?
Si2 N1 1.7423(14) . ?
Si2 C7 1.863(2) . ?
Si2 C6 1.867(2) . ?
Si2 C8 1.879(2) . ?
Si1 N1 1.7520(14) . ?
Si1 C10 1.861(2) . ?
Si1 C11 1.869(2) . ?
Si1 C9 1.874(2) . ?
O1 C1 1.2705(19) . ?
N5 C3 1.392(2) . ?
N5 C16 1.437(2) . ?
N5 C13 1.463(2) . ?
N2 C5 1.401(2) . ?
N2 C14 1.473(2) . ?
N2 C52 1.425(2) . ?
N4 C3 1.396(2) . ?
N4 C28 1.4426(19) . ?
N4 C12 1.474(2) . ?
N3 C5 1.388(2) . ?
N3 C40 1.421(2) . ?
N3 C15 1.450(2) . ?
C3 C2 1.360(2) . ?
C5 C4 1.352(2) . ?
C1 C2 1.469(2) . ?
C4 H4 0.9500 . ?
C2 H2 0.9500 . ?
C16 C21 1.404(2) . ?
C16 C17 1.403(2) . ?
C13 H13A 0.9900 . ?
C13 H13B 0.9900 . ?
C13 C12 1.508(2) . ?
C14 H14A 0.9900 . ?
C14 H14B 0.9900 . ?
C14 C15 1.518(3) . ?
C28 C33 1.402(2) . ?
C28 C29 1.406(2) . ?
C52 C53 1.408(2) . ?
C52 C57 1.422(2) . ?
C32 H32 0.9500 . ?
C32 C33 1.398(2) . ?
C32 C31 1.383(3) . ?
C53 C54 1.396(3) . ?
C53 C62 1.515(3) . ?
C21 C23 1.515(2) . ?
C21 C20 1.396(2) . ?
C23 H23 1.0000 . ?
C23 C22 1.538(2) . ?
C23 C24 1.522(3) . ?
C33 C38 1.519(2) . ?
C55 H55 0.9500 . ?
C55 C54 1.376(3) . ?
C55 C56 1.387(3) . ?
C29 C30 1.399(2) . ?
C29 C35 1.521(3) . ?
C30 H30 0.9500 . ?
C30 C31 1.377(3) . ?
C54 H54 0.9500 . ?
C40 C45 1.406(3) . ?
C40 C41 1.410(3) . ?
C17 C26 1.522(3) . ?
C17 C18 1.389(3) . ?
C31 H31 0.9500 . ?
C12 H12A 0.9900 . ?
C12 H12B 0.9900 . ?
C56 H56 0.9500 . ?
C56 C57 1.392(3) . ?
C63 H63A 0.9800 . ?
C63 H63B 0.9800 . ?
C63 H63C 0.9800 . ?
C63 C62 1.537(2) . ?
C22 H22A 0.9800 . ?
C22 H22B 0.9800 . ?
C22 H22C 0.9800 . ?
C62 H62 1.0000 . ?
C62 C61 1.534(3) . ?
C35 H35 1.0000 . ?
C35 C34 1.538(3) . ?
C35 C36 1.529(3) . ?
C24 H24A 0.9800 . ?
C24 H24B 0.9800 . ?
C24 H24C 0.9800 . ?
C26 H26 1.0000 . ?
C26 C25 1.533(3) . ?
C26 C27 1.534(3) . ?
C57 C59 1.514(3) . ?
C15 H15A 0.9900 . ?
C15 H15B 0.9900 . ?
C59 H59 1.0000 . ?
C59 C60 1.537(2) . ?
C59 C58 1.524(3) . ?
C10 H10A 0.9800 . ?
C10 H10B 0.9800 . ?
C10 H10C 0.9800 . ?
C45 C44 1.386(3) . ?
C45 C47 1.522(3) . ?
C11 H11A 0.9800 . ?
C11 H11B 0.9800 . ?
C11 H11C 0.9800 . ?
C41 C42 1.391(3) . ?
C41 C50 1.506(3) . ?
C38 H38 1.0000 . ?
C38 C37 1.518(3) . ?
C38 C39 1.534(3) . ?
C20 H20 0.9500 . ?
C20 C19 1.378(3) . ?
C7 H7A 0.9800 . ?
C7 H7B 0.9800 . ?
C7 H7C 0.9800 . ?
C6 H6A 0.9800 . ?
C6 H6B 0.9800 . ?
C6 H6C 0.9800 . ?
C60 H60A 0.9800 . ?
C60 H60B 0.9800 . ?
C60 H60C 0.9800 . ?
C19 H19 0.9500 . ?
C19 C18 1.374(3) . ?
C34 H34A 0.9800 . ?
C34 H34B 0.9800 . ?
C34 H34C 0.9800 . ?
C61 H61A 0.9800 . ?
C61 H61B 0.9800 . ?
C61 H61C 0.9800 . ?
C18 H18 0.9500 . ?
C44 H44 0.9500 . ?
C44 C43 1.385(3) . ?
C65 H65 0.9500 . ?
C65 C64 1.369(3) . ?
C65 C66 1.377(3) . ?
C42 H42 0.9500 . ?
C42 C43 1.384(3) . ?
C36 H36A 0.9800 . ?
C36 H36B 0.9800 . ?
C36 H36C 0.9800 . ?
C58 H58A 0.9800 . ?
C58 H58B 0.9800 . ?
C58 H58C 0.9800 . ?
C48 H48A 0.9800 . ?
C48 H48B 0.9800 . ?
C48 H48C 0.9800 . ?
C48 C47 1.526(3) . ?
C37 H37A 0.9800 . ?
C37 H37B 0.9800 . ?
C37 H37C 0.9800 . ?
C47 H47 1.0000 . ?
C47 C46 1.529(3) . ?
C39 H39A 0.9800 . ?
C39 H39B 0.9800 . ?
C39 H39C 0.9800 . ?
C50 H50 1.0000 . ?
C50 C49 1.530(3) . ?
C50 C51 1.531(3) . ?
C43 H43 0.9500 . ?
C64 H64 0.9500 . ?
C64 C69 1.342(4) . ?
C64 F2 1.177(9) . ?
C9 H9A 0.9800 . ?
C9 H9B 0.9800 . ?
C9 H9C 0.9800 . ?
C8 H8A 0.9800 . ?
C8 H8B 0.9800 . ?
C8 H8C 0.9800 . ?
C25 H25A 0.9800 . ?
C25 H25B 0.9800 . ?
C25 H25C 0.9800 . ?
C27 H27A 0.9800 . ?
C27 H27B 0.9800 . ?
C27 H27C 0.9800 . ?
C66 H66 0.9500 . ?
C66 C67 1.372(4) . ?
C69 H69 0.9500 . ?
C69 C68 1.353(4) . ?
C69 F3 1.268(5) . ?
C49 H49A 0.9800 . ?
C49 H49B 0.9800 . ?
C49 H49C 0.9800 . ?
C67 H67 0.9500 . ?
C67 C68 1.382(4) . ?
C46 H46A 0.9800 . ?
C46 H46B 0.9800 . ?
C46 H46C 0.9800 . ?
C68 H68 0.9500 . ?
C68 F1 1.339(4) . ?
C51 H51A 0.9800 . ?
C51 H51B 0.9800 . ?
C51 H51C 0.9800 . ?

loop_
_geom_torsion_atom_site_label_1
_geom_torsion_atom_site_label_2
_geom_torsion_atom_site_label_3
_geom_torsion_atom_site_label_4
_geom_torsion
_geom_torsion_site_symmetry_1
_geom_torsion_site_symmetry_2
_geom_torsion_site_symmetry_3
_geom_torsion_site_symmetry_4
_geom_torsion_publ_flag
K1 P1 N1 Si2 50.36(10) . . . . ?
K1 P1 N1 Si1 -121.74(8) . . . . ?
K1 P1 C4 C5 -45.14(19) . . . . ?
K1 P2 C1 O1 40.74(12) . . . . ?
K1 P2 C1 C2 -139.06(12) . . . . ?
K1 O1 C1 P2 -51.52(14) . . . . ?
K1 O1 C1 C2 128.27(12) . . . . ?
K1 C1 C2 C3 48.1(2) . . . . ?
K1 C28 C33 C32 -65.83(16) . . . . ?
K1 C28 C33 C38 115.44(18) . . . . ?
K1 C28 C29 C30 59.04(16) . . . . ?
K1 C28 C29 C35 -125.67(18) . . . . ?
K1 C52 C53 C54 61.66(13) . . . . ?
K1 C52 C53 C62 -121.40(14) . . . . ?
K1 C52 C57 C56 -61.01(13) . . . . ?
K1 C52 C57 C59 126.77(14) . . . . ?
K1 C32 C33 C28 72.95(16) . . . . ?
K1 C32 C33 C38 -108.30(17) . . . . ?
K1 C32 C31 C30 -76.78(19) . . . . ?
K1 C53 C54 C55 66.18(15) . . . . ?
K1 C53 C62 C63 154.53(13) . . . . ?
K1 C53 C62 C61 31.68(19) . . . . ?
K1 C33 C38 C37 -30.42(19) . . . . ?
K1 C33 C38 C39 -154.50(13) . . . . ?
K1 C55 C54 C53 -73.02(15) . . . . ?
K1 C55 C56 C57 76.01(15) . . . . ?
K1 C30 C31 C32 72.57(18) . . . . ?
K1 C56 C57 C52 67.78(13) . . . . ?
K1 C56 C57 C59 -119.80(13) . . . . ?
K1 C57 C59 C60 -169.16(12) . . . . ?
K1 C57 C59 C58 -45.47(19) . . . . ?
P1 P2 C1 K1 -51.41(4) . . . . ?
P1 P2 C1 O1 -10.66(14) . . . . ?
P1 P2 C1 C2 169.54(10) . . . . ?
P2 P1 N1 Si2 140.10(6) . . . . ?
P2 P1 N1 Si1 -32.00(11) . . . . ?
P2 P1 C4 C5 -125.65(16) . . . . ?
P2 C1 C2 C3 157.35(13) . . . . ?
O1 C1 C2 C3 -22.5(2) . . . . ?
N5 C3 C2 C1 169.25(14) . . . . ?
N5 C16 C21 C23 13.3(3) . . . . ?
N5 C16 C21 C20 -169.81(17) . . . . ?
N5 C16 C17 C26 -9.7(3) . . . . ?
N5 C16 C17 C18 170.29(17) . . . . ?
N5 C13 C12 N4 23.76(17) . . . . ?
N2 C5 C4 P1 12.6(3) . . . . ?
N2 C14 C15 N3 21.53(18) . . . . ?
N2 C52 C53 K1 124.83(12) . . . . ?
N2 C52 C53 C54 -173.51(13) . . . . ?
N2 C52 C53 C62 3.4(2) . . . . ?
N2 C52 C57 K1 -124.39(13) . . . . ?
N2 C52 C57 C56 174.61(14) . . . . ?
N2 C52 C57 C59 2.4(2) . . . . ?
N4 C3 C2 C1 -12.4(3) . . . . ?
N4 C28 C33 K1 -120.17(14) . . . . ?
N4 C28 C33 C32 174.01(16) . . . . ?
N4 C28 C33 C38 -4.7(3) . . . . ?
N4 C28 C29 C30 -175.98(17) . . . . ?
N4 C28 C29 C35 -0.7(3) . . . . ?
N1 P1 C4 C5 123.00(16) . . . . ?
N3 C5 C4 P1 -165.69(14) . . . . ?
N3 C40 C45 C44 178.35(16) . . . . ?
N3 C40 C45 C47 -1.8(2) . . . . ?
N3 C40 C41 C42 -178.68(17) . . . . ?
N3 C40 C41 C50 4.3(3) . . . . ?
C3 N5 C16 C21 -84.0(2) . . . . ?
C3 N5 C16 C17 100.69(19) . . . . ?
C3 N5 C13 C12 -24.03(17) . . . . ?
C3 N4 C28 K1 46.41(19) . . . . ?
C3 N4 C28 C33 132.73(17) . . . . ?
C3 N4 C28 C29 -54.4(2) . . . . ?
C3 N4 C12 C13 -17.16(17) . . . . ?
C5 N2 C14 C15 -20.21(18) . . . . ?
C5 N2 C52 K1 -38.9(2) . . . . ?
C5 N2 C52 C53 -132.18(16) . . . . ?
C5 N2 C52 C57 54.9(2) . . . . ?
C5 N3 C40 C45 84.9(2) . . . . ?
C5 N3 C40 C41 -95.2(2) . . . . ?
C5 N3 C15 C14 -17.3(2) . . . . ?
C4 P1 N1 Si2 -116.26(8) . . . . ?
C4 P1 N1 Si1 71.65(11) . . . . ?
C16 N5 C3 N4 166.49(13) . . . . ?
C16 N5 C3 C2 -14.8(2) . . . . ?
C16 N5 C13 C12 -178.66(14) . . . . ?
C16 C21 C23 C22 -120.82(19) . . . . ?
C16 C21 C23 C24 114.75(19) . . . . ?
C16 C21 C20 C19 -1.9(3) . . . . ?
C16 C17 C26 C25 83.7(2) . . . . ?
C16 C17 C26 C27 -151.4(2) . . . . ?
C16 C17 C18 C19 1.1(3) . . . . ?
C13 N5 C3 N4 13.90(16) . . . . ?
C13 N5 C3 C2 -167.42(14) . . . . ?
C13 N5 C16 C21 66.6(2) . . . . ?
C13 N5 C16 C17 -108.70(18) . . . . ?
C14 N2 C5 N3 9.86(18) . . . . ?
C14 N2 C5 C4 -168.68(17) . . . . ?
C14 N2 C52 K1 166.90(11) . . . . ?
C14 N2 C52 C53 73.64(18) . . . . ?
C14 N2 C52 C57 -99.33(18) . . . . ?
C28 N4 C3 N5 141.52(14) . . . . ?
C28 N4 C3 C2 -37.1(2) . . . . ?
C28 N4 C12 C13 -160.09(14) . . . . ?
C28 C33 C38 C37 -129.46(19) . . . . ?
C28 C33 C38 C39 106.5(2) . . . . ?
C28 C29 C30 K1 -61.90(16) . . . . ?
C28 C29 C30 C31 2.9(3) . . . . ?
C28 C29 C35 C34 -115.8(2) . . . . ?
C28 C29 C35 C36 120.3(2) . . . . ?
C52 N2 C5 N3 -146.21(15) . . . . ?
C52 N2 C5 C4 35.2(3) . . . . ?
C52 N2 C14 C15 138.17(15) . . . . ?
C52 C53 C54 K1 -66.97(13) . . . . ?
C52 C53 C54 C55 -0.8(2) . . . . ?
C52 C53 C62 C63 -106.45(18) . . . . ?
C52 C53 C62 C61 130.70(17) . . . . ?
C52 C57 C59 C60 87.33(19) . . . . ?
C52 C57 C59 C58 -148.97(16) . . . . ?
C32 C33 C38 C37 51.8(2) . . . . ?
C32 C33 C38 C39 -72.3(2) . . . . ?
C53 C52 C57 K1 62.82(13) . . . . ?
C53 C52 C57 C56 1.8(2) . . . . ?
C53 C52 C57 C59 -170.41(14) . . . . ?
C21 C16 C17 C26 175.09(18) . . . . ?
C21 C16 C17 C18 -5.0(3) . . . . ?
C21 C20 C19 C18 -1.9(3) . . . . ?
C23 C21 C20 C19 175.12(19) . . . . ?
C33 C28 C29 C30 -3.4(3) . . . . ?
C33 C28 C29 C35 171.89(18) . . . . ?
C33 C32 C31 K1 74.62(18) . . . . ?
C33 C32 C31 C30 -2.2(3) . . . . ?
C55 C56 C57 K1 -69.68(15) . . . . ?
C55 C56 C57 C52 -1.9(2) . . . . ?
C55 C56 C57 C59 170.52(16) . . . . ?
C29 C28 C33 K1 67.01(17) . . . . ?
C29 C28 C33 C32 1.2(3) . . . . ?
C29 C28 C33 C38 -177.55(18) . . . . ?
C29 C30 C31 K1 -72.76(19) . . . . ?
C29 C30 C31 C32 -0.2(3) . . . . ?
C30 C29 C35 C34 59.5(2) . . . . ?
C30 C29 C35 C36 -64.4(2) . . . . ?
C54 C53 C62 C63 70.5(2) . . . . ?
C54 C53 C62 C61 -52.4(2) . . . . ?
C54 C55 C56 K1 -75.35(15) . . . . ?
C54 C55 C56 C57 0.7(3) . . . . ?
C40 N3 C5 N2 -174.92(16) . . . . ?
C40 N3 C5 C4 3.7(3) . . . . ?
C40 N3 C15 C14 162.98(17) . . . . ?
C40 C45 C44 C43 0.7(3) . . . . ?
C40 C45 C47 C48 99.8(2) . . . . ?
C40 C45 C47 C46 -136.3(2) . . . . ?
C40 C41 C42 C43 0.0(3) . . . . ?
C40 C41 C50 C49 105.3(2) . . . . ?
C40 C41 C50 C51 -130.2(2) . . . . ?
C17 C16 C21 C23 -171.57(17) . . . . ?
C17 C16 C21 C20 5.3(3) . . . . ?
C31 C32 C33 K1 -71.30(18) . . . . ?
C31 C32 C33 C28 1.7(3) . . . . ?
C31 C32 C33 C38 -179.59(19) . . . . ?
C12 N4 C3 N5 2.72(16) . . . . ?
C12 N4 C3 C2 -175.88(15) . . . . ?
C12 N4 C28 K1 -175.94(11) . . . . ?
C12 N4 C28 C33 -89.62(19) . . . . ?
C12 N4 C28 C29 83.2(2) . . . . ?
C56 C55 C54 K1 73.76(15) . . . . ?
C56 C55 C54 C53 0.7(3) . . . . ?
C56 C57 C59 C60 -84.7(2) . . . . ?
C56 C57 C59 C58 38.9(2) . . . . ?
C62 C53 C54 K1 115.99(13) . . . . ?
C62 C53 C54 C55 -177.82(16) . . . . ?
C35 C29 C30 K1 122.57(16) . . . . ?
C35 C29 C30 C31 -172.62(19) . . . . ?
C26 C17 C18 C19 -179.0(2) . . . . ?
C57 C52 C53 K1 -62.17(13) . . . . ?
C57 C52 C53 C54 -0.5(2) . . . . ?
C57 C52 C53 C62 176.43(14) . . . . ?
C15 N3 C5 N2 5.36(19) . . . . ?
C15 N3 C5 C4 -175.97(16) . . . . ?
C15 N3 C40 C45 -95.4(2) . . . . ?
C15 N3 C40 C41 84.5(2) . . . . ?
C10 Si1 N1 P1 84.83(11) . . . . ?
C10 Si1 N1 Si2 -85.68(13) . . . . ?
C45 C40 C41 C42 1.2(3) . . . . ?
C45 C40 C41 C50 -175.82(18) . . . . ?
C45 C44 C43 C42 0.4(3) . . . . ?
C11 Si1 N1 P1 -38.83(14) . . . . ?
C11 Si1 N1 Si2 150.66(11) . . . . ?
C41 C40 C45 C44 -1.5(3) . . . . ?
C41 C40 C45 C47 178.33(17) . . . . ?
C41 C42 C43 C44 -0.8(3) . . . . ?
C20 C21 C23 C22 62.3(2) . . . . ?
C20 C21 C23 C24 -62.1(2) . . . . ?
C20 C19 C18 C17 2.3(3) . . . . ?
C7 Si2 N1 P1 68.77(11) . . . . ?
C7 Si2 N1 Si1 -119.66(12) . . . . ?
C6 Si2 N1 P1 -53.06(10) . . . . ?
C6 Si2 N1 Si1 118.51(12) . . . . ?
C18 C17 C26 C25 -96.2(2) . . . . ?
C18 C17 C26 C27 28.6(3) . . . . ?
C44 C45 C47 C48 -80.4(2) . . . . ?
C44 C45 C47 C46 43.5(3) . . . . ?
C65 C64 C69 C68 -0.8(4) . . . . ?
C65 C64 C69 F3 175.7(3) . . . . ?
C65 C66 C67 C68 -1.1(4) . . . . ?
C42 C41 C50 C49 -71.6(3) . . . . ?
C42 C41 C50 C51 52.8(3) . . . . ?
C47 C45 C44 C43 -179.16(19) . . . . ?
C50 C41 C42 C43 177.0(2) . . . . ?
C64 C65 C66 C67 1.5(4) . . . . ?
C64 C69 C68 C67 1.2(4) . . . . ?
C64 C69 C68 F1 -174.2(3) . . . . ?
C9 Si1 N1 P1 -156.87(11) . . . . ?
C9 Si1 N1 Si2 32.62(15) . . . . ?
C8 Si2 N1 P1 -171.45(10) . . . . ?
C8 Si2 N1 Si1 0.12(16) . . . . ?
C66 C65 C64 C69 -0.6(4) . . . . ?
C66 C65 C64 F2 -178.8(6) . . . . ?
C66 C67 C68 C69 -0.3(4) . . . . ?
C66 C67 C68 F1 174.4(3) . . . . ?
F2 C64 C69 C68 177.9(5) . . . . ?
F3 C69 C68 C67 -175.5(3) . . . . ?

loop_
_smtbx_masks_void_nr
_smtbx_masks_void_average_x
_smtbx_masks_void_average_y
_smtbx_masks_void_average_z
_smtbx_masks_void_volume
_smtbx_masks_void_count_electrons
_smtbx_masks_void_content
1 -0.627 0.000 -0.648 761.1 173.0 ?
2 0.109 0.567 0.500 9.3 0.0 ?
3 0.215 0.468 0.978 11.9 0.0 ?
4 0.785 0.532 0.022 11.9 0.0 ?
5 0.891 0.433 0.500 9.3 0.0 ?
